data_1562191
loop_
_publ_author_name
'Moetakef, Pouya'
'Larson, Amber M.'
'Hodges, Brenna C.'
'Zavalij, Peter'
'Gaskell, Karen J.'
'Piccoli, Philip M.'
'Rodriguez, Efrain E.'

_publ_section_title
;
 Synthesis and crystal chemistry of microporous titanates K (Ti,M)8O16
 where M=Sc--Ni
;
_journal_name_full 'Journal of Solid State Chemistry'
_journal_page_first 45
_journal_page_last 53
_journal_paper_doi 10.1016/j.jssc.2014.08.012
_journal_volume 220
_journal_year 2014
_chemical_formula_moiety '8(O2 Ti),  1.36(K)'
_chemical_formula_sum 'K1.36 O16 Ti8'
_chemical_formula_weight 692.49
_chemical_name_common 'Potassium titanium oxide'
_chemical_name_systematic
;
Potassium titanium oxide
;
_space_group_crystal_system tetragonal
_space_group_IT_number 87
_space_group_name_Hall '-I 4'
_space_group_name_H-M_alt 'I 4/m'
_symmetry_cell_setting tetragonal
_symmetry_space_group_name_H-M 'I 4/m'
_atom_sites_solution_hydrogens .
_atom_sites_solution_primary direct
_atom_sites_solution_secondary difmap
_cell_angle_alpha 90
_cell_angle_beta 90
_cell_angle_gamma 90
_cell_formula_units_Z 1
_cell_length_a 10.2386(17)
_cell_length_b 10.2386(17)
_cell_length_c 2.9794(5)
_cell_measurement_reflns_used 1887
_cell_measurement_temperature 150(2)
_cell_measurement_theta_max 32.0
_cell_measurement_theta_min 2.8
_cell_volume 312.33(9)
_computing_cell_refinement Apex2
_computing_data_collection 'Apex2 (Bruker, 2010)'
_computing_data_reduction 'Apex2, Saint'
_computing_molecular_graphics 'XSHEL (Bruker, 2004)'
_computing_publication_material 'Apex2, SHELXL-2012'
_computing_structure_refinement 'ShelXL-2012 (Sheldrick, 2012)'
_computing_structure_solution 'ShelXS-97 (Sheldrick, 2008)'
_diffrn_ambient_temperature 150(2)
_diffrn_detector 'CCD area detector'
_diffrn_detector_area_resol_mean 8.333
_diffrn_measured_fraction_theta_full 0.996
_diffrn_measured_fraction_theta_max 0.997
_diffrn_measurement_device_type 'Bruker Smart Apex II diffractometer'
_diffrn_measurement_method '\f and \w scans'
_diffrn_measurement_specimen_support 'MiTeGen loop'
_diffrn_orient_matrix_type standard
_diffrn_orient_matrix_UB_11 -0.0917035
_diffrn_orient_matrix_UB_12 0.0245393
_diffrn_orient_matrix_UB_13 -0.0787762
_diffrn_orient_matrix_UB_21 0.0246178
_diffrn_orient_matrix_UB_22 0.0944963
_diffrn_orient_matrix_UB_23 0.0085348
_diffrn_orient_matrix_UB_31 0.0227930
_diffrn_orient_matrix_UB_32 -0.0034327
_diffrn_orient_matrix_UB_33 -0.3261517
_diffrn_radiation_monochromator graphite
_diffrn_radiation_type MoK\a
_diffrn_radiation_wavelength 0.71073
_diffrn_reflns_av_R_equivalents 0.0175
_diffrn_reflns_av_unetI/netI 0.0102
_diffrn_reflns_Laue_measured_fraction_full 0.996
_diffrn_reflns_Laue_measured_fraction_max 0.997
_diffrn_reflns_limit_h_max 14
_diffrn_reflns_limit_h_min -14
_diffrn_reflns_limit_k_max 14
_diffrn_reflns_limit_k_min -14
_diffrn_reflns_limit_l_max 4
_diffrn_reflns_limit_l_min -4
_diffrn_reflns_number 2420
_diffrn_reflns_point_group_measured_fraction_full 0.996
_diffrn_reflns_point_group_measured_fraction_max 0.997
_diffrn_reflns_theta_full 30.000
_diffrn_reflns_theta_max 31.241
_diffrn_reflns_theta_min 2.813
_diffrn_source 'sealed tube'
_exptl_absorpt_coefficient_mu 5.389
_exptl_absorpt_correction_T_max 0.908
_exptl_absorpt_correction_T_min 0.678
_exptl_absorpt_correction_type multi-scan
_exptl_absorpt_process_details 'SADABS (Sheldrick, 2008)'
_exptl_crystal_colour black
_exptl_crystal_density_diffrn 3.682
_exptl_crystal_density_method 'not measured'
_exptl_crystal_description needle
_exptl_crystal_F_000 330
_exptl_crystal_size_max 0.28
_exptl_crystal_size_mid 0.023
_exptl_crystal_size_min 0.018
_refine_diff_density_max 0.329
_refine_diff_density_min -0.327
_refine_diff_density_rms 0.094
_refine_ls_extinction_coef 0.0129(15)
_refine_ls_extinction_expression Fc^*^=kFc[1+0.001xFc^2^\l^3^/sin(2\q)]^-1/4^
_refine_ls_extinction_method SHELXL
_refine_ls_goodness_of_fit_ref 1.000
_refine_ls_hydrogen_treatment undef
_refine_ls_matrix_type full
_refine_ls_number_parameters 29
_refine_ls_number_reflns 302
_refine_ls_number_restraints 18
_refine_ls_restrained_S_all 0.969
_refine_ls_R_factor_all 0.0158
_refine_ls_R_factor_gt 0.0147
_refine_ls_shift/su_max 0.001
_refine_ls_shift/su_mean 0.000
_refine_ls_structure_factor_coef Fsqd
_refine_ls_weighting_details
;
 w=1/[\s^2^(Fo^2^)+(0.0100P)^2^+1.7350P]
 where P=(Fo^2^+2Fc^2^)/3
;
_refine_ls_weighting_scheme calc
_refine_ls_wR_factor_gt 0.0391
_refine_ls_wR_factor_ref 0.0396
_reflns_Friedel_coverage 0.000
_reflns_Friedel_fraction_full .
_reflns_Friedel_fraction_max .
_reflns_number_gt 288
_reflns_number_total 302
_reflns_threshold_expression 'I > 2\s(I)'
_cod_data_source_file JSSC-2014-220-45-2.cif
_cod_data_source_block 2559
_cod_depositor_comments
;
The following automatic conversions were performed:

data item '_symmetry_cell_setting' value 'Tetragonal' was changed to
'tetragonal' in accordance with the built-in table derived from the
CIF Core dictionary named 'cif_core.dic' version 2.4.5 last updated
on 2014-11-21.

Automatic conversion script
Id: cif_fix_values 8369 2020-08-20 11:38:08Z andrius 
;
_cod_original_cell_volume 312.33(12)
_cod_original_sg_symbol_H-M I4/m
_cod_database_code 1562191
_shelx_space_group_comment
;
The symmetry employed for this shelxl refinement is uniquely defined
by the following loop, which should always be used as a source of
symmetry information in preference to the above space-group names.
They are only intended as comments.
;
_shelx_estimated_absorpt_t_min 0.314
_shelx_estimated_absorpt_t_max 0.909
_shelxl_version_number 2012-9

loop_
_space_group_symop_operation_xyz
'x, y, z'
'-x, -y, z'
'-y, x, z'
'y, -x, z'
'x+1/2, y+1/2, z+1/2'
'-x+1/2, -y+1/2, z+1/2'
'-y+1/2, x+1/2, z+1/2'
'y+1/2, -x+1/2, z+1/2'
'-x, -y, -z'
'x, y, -z'
'y, -x, -z'
'-y, x, -z'
'-x+1/2, -y+1/2, -z+1/2'
'x+1/2, y+1/2, -z+1/2'
'y+1/2, -x+1/2, -z+1/2'
'-y+1/2, x+1/2, -z+1/2'

loop_
_atom_site_label
_atom_site_type_symbol
_atom_site_fract_x
_atom_site_fract_y
_atom_site_fract_z
_atom_site_U_iso_or_equiv
_atom_site_adp_type
_atom_site_occupancy
_atom_site_site_symmetry_order
_atom_site_calc_flag
_atom_site_refinement_flags_posn
_atom_site_refinement_flags_adp
_atom_site_refinement_flags_occupancy
_atom_site_disorder_assembly
_atom_site_disorder_group
K1 K 0.0000 0.0000 0.139(12) 0.013(3) Uani 0.21(3) 4 d S TU . . .
K2 K 0.0000 0.0000 0.241(13) 0.012(4) Uani 0.10(2) 4 d S TU . . .
K3 K 0.0000 0.0000 0.0000 0.012(5) Uani 0.07(4) 8 d S T . . .
Ti1 Ti 0.66718(3) 0.14986(4) 0.0000 0.00593(14) Uani 1 2 d S T P . .
O1 O 0.53948(14) 0.16603(14) 0.5000 0.0064(3) Uani 1 2 d S T P . .
O2 O 0.70448(14) 0.34385(14) 0.0000 0.0056(3) Uani 1 2 d S T P . .

loop_
_atom_site_aniso_label
_atom_site_aniso_U_11
_atom_site_aniso_U_22
_atom_site_aniso_U_33
_atom_site_aniso_U_23
_atom_site_aniso_U_13
_atom_site_aniso_U_12
K1 0.0125(19) 0.0125(19) 0.013(9) 0.000 0.000 0.000
K2 0.010(3) 0.010(3) 0.015(9) 0.000 0.000 0.000
K3 0.010(6) 0.010(6) 0.015(3) 0.000 0.000 0.000
Ti1 0.00644(19) 0.00584(19) 0.00552(18) 0.000 0.000 -0.00157(11)
O1 0.0048(6) 0.0077(6) 0.0068(6) 0.000 0.000 -0.0002(5)
O2 0.0058(6) 0.0047(6) 0.0063(6) 0.000 0.000 0.0000(5)

loop_
_atom_type_symbol
_atom_type_description
_atom_type_scat_dispersion_real
_atom_type_scat_dispersion_imag
_atom_type_scat_source
O O 0.0106 0.0060 'International Tables Vol C Tables 4.2.6.8 and 6.1.1.4'
K K 0.2009 0.2494 'International Tables Vol C Tables 4.2.6.8 and 6.1.1.4'
Ti Ti 0.2776 0.4457 'International Tables Vol C Tables 4.2.6.8 and 6.1.1.4'

loop_
_geom_angle_atom_site_label_1
_geom_angle_atom_site_label_2
_geom_angle_atom_site_label_3
_geom_angle
_geom_angle_site_symmetry_1
_geom_angle_site_symmetry_3
O1 Ti1 O2 92.09(5) 15 13_655
O1 Ti1 O2 92.09(5) 15 13_654
O2 Ti1 O2 97.10(6) 13_655 13_654
O1 Ti1 O1 94.54(7) 15 .
O2 Ti1 O1 82.56(5) 13_655 .
O2 Ti1 O1 173.37(6) 13_654 .
O1 Ti1 O1 94.54(7) 15 1_554
O2 Ti1 O1 173.37(6) 13_655 1_554
O2 Ti1 O1 82.56(5) 13_654 1_554
O1 Ti1 O1 97.00(6) . 1_554
O1 Ti1 O2 169.46(6) 15 .
O2 Ti1 O2 80.99(5) 13_655 .
O2 Ti1 O2 80.99(5) 13_654 .
O1 Ti1 O2 92.43(5) . .
O1 Ti1 O2 92.43(5) 1_554 .
Ti1 O1 Ti1 131.14(3) 7_545 1_556
Ti1 O1 Ti1 131.14(3) 7_545 .
Ti1 O1 Ti1 97.00(6) 1_556 .
Ti1 O2 Ti1 97.10(6) 13_655 13_654
Ti1 O2 Ti1 99.02(5) 13_655 .
Ti1 O2 Ti1 99.02(5) 13_654 .

loop_
_geom_bond_atom_site_label_1
_geom_bond_atom_site_label_2
_geom_bond_distance
_geom_bond_site_symmetry_2
K1 O2 2.846(14) 7_545
K1 O2 2.846(14) 15_455
K1 O2 2.846(14) 5_445
K1 O2 2.846(14) 13
K2 O2 2.745(11) 7_545
K2 O2 2.745(11) 15_455
K2 O2 2.745(11) 5_445
K2 O2 2.745(11) 13
K3 O2 3.0263(13) 15_454
K3 O2 3.0263(13) 7_545
K3 O2 3.0263(13) 15_455
Ti1 O1 1.9386(15) 15
Ti1 O2 1.9875(10) 13_655
Ti1 O2 1.9875(10) 13_654
Ti1 O1 1.9890(10) .
Ti1 O1 1.9890(10) 1_554
Ti1 O2 2.0225(15) .
Ti1 Ti1 2.9794(5) 1_556
Ti1 Ti1 2.9794(5) 1_554
Ti1 Ti1 3.0497(7) 13_655
Ti1 Ti1 3.0497(7) 13_654
O1 Ti1 1.9386(15) 7_545
O1 Ti1 1.9890(10) 1_556
O2 Ti1 1.9875(10) 13_655
O2 Ti1 1.9875(10) 13_654
O2 K2 2.745(11) 5_554
O2 K2 2.745(11) 13
O2 K1 2.845(14) 5_554
O2 K1 2.845(14) 13
O2 K3 3.0263(13) 5_554
O2 K3 3.0263(13) 5
O2 K1 3.25(2) 13_554
O2 K1 3.25(2) 5
